data_1528228
loop_
_publ_author_name
'Yamnova, N.A.'
'Simonov, M.A.'
'Belov, N.'

_publ_section_title
;
 Utochnennaya kristallicheskaya struktura karkasnogo Ca-borata Ca2 (B8 O13
 (O H)2)
;
_journal_name_full 'Zhurnal Strukturnoi Khimii (Issue-No. from 1981)'
_journal_page_first 489
_journal_page_last 495
_journal_volume 17
_journal_year 1976
_chemical_formula_sum 'B8 Ca2 H2 O15'
_chemical_name_systematic 'Ca2 (B8 O13 (O H)2)'
_space_group_IT_number 2
_symmetry_space_group_name_Hall '-P 1'
_symmetry_space_group_name_H-M 'P -1'
_cell_angle_alpha 63.15
_cell_angle_beta 89.45
_cell_angle_gamma 99.28
_cell_formula_units_Z 2
_cell_length_a 6.441
_cell_length_b 9.354
_cell_length_c 10.011
_cell_volume 528.754
_citation_journal_id_ASTM ZSTKAI
_cod_data_source_file Yamnova_ZSTKAI_1976_770.cif
_cod_data_source_block H2B8Ca2O15
_cod_original_cell_volume 528.7536
_cod_original_formula_sum 'H2 B8 Ca2 O15'
_cod_database_code 1528228

loop_
_symmetry_equiv_pos_as_xyz
x,y,z
-x,-y,-z

loop_
_atom_site_label
_atom_site_type_symbol
_atom_site_fract_x
_atom_site_fract_y
_atom_site_fract_z
_atom_site_occupancy
_atom_site_U_iso_or_equiv
O9 O-2 0.3504 0.6925 0.1044 1 0.0
O3 O-2 0.1758 0.097 0.5211 1 0.0
O1 O-2 0.3623 0.4027 0.2187 1 0.0
O5 O-2 0.3011 0.9096 0.8622 1 0.0
B7 B+3 0.228 0.8277 0.0257 1 0.0
O4 O-2 0.9987 0.7595 0.0475 1 0.0
B2 B+3 0.2654 0.532 0.1553 1 0.0
H1 H+1 0.292 0.136 0.501 1 0.0
B3 B+3 0.0813 0.4038 0.8754 1 0.0
O11 O-2 0.2184 0.3229 0.5862 1 0.0
O13 O-2 0.0926 0.7459 0.5285 1 0.0
B8 B+3 0.0685 0.1939 0.578 1 0.0
B1 B+3 0.2456 0.9393 0.2204 1 0.0
O15 O-2 0.3542 0.81 0.3284 1 0.0
O8 O-2 0.2779 0.9524 0.0717 1 0.0
Ca1 Ca+2 0.01371 0.17624 0.27835 1 0.0
O14 O-2 0.3454 0.1008 0.2143 1 0.0
B4 B+3 0.4426 0.8428 0.8103 1 0.0
H2 H+1 0.308 0.371 0.515 1 0.0
B5 B+3 0.2872 0.7374 0.4791 1 0.0
O2 O-2 0.0249 0.9157 0.2697 1 0.0
Ca2 Ca+2 0.32658 0.18403 0.83077 1 0.0
O12 O-2 0.4284 0.6645 0.5781 1 0.0
O10 O-2 0.0493 0.4836 0.1509 1 0.0
O6 O-2 0.34 0.724 0.7786 1 0.0
B6 B+3 0.4205 0.6085 0.7404 1 0.0
O7 O-2 0.2875 0.4461 0.8254 1 0.0
